data_7208427
loop_
_publ_author_name
'Zhang, Hai-Xia'
'Wang, Fei'
'Tan, Yan-Xi'
'Kang, Yao'
'Zhang, Jian'

_publ_section_title
;
 Homochiral porous metal--organic frameworks containing only achiral
 building blocks for enantioselective separation
;
_journal_issue 32
_journal_name_full 'Journal of Materials Chemistry'
_journal_page_first 16288
_journal_paper_doi 10.1039/c2jm33269h
_journal_volume 22
_journal_year 2012
_chemical_formula_sum 'C32 H18 Co2 N4 O10'
_chemical_formula_weight 736.36
_chemical_name_systematic
;
?
;
_space_group_IT_number 19
_symmetry_cell_setting orthorhombic
_symmetry_space_group_name_Hall 'P 2ac 2ab'
_symmetry_space_group_name_H-M 'P 21 21 21'
_atom_sites_solution_hydrogens geom
_atom_sites_solution_primary direct
_atom_sites_solution_secondary difmap
_audit_creation_method SHELXL-97
_cell_angle_alpha 90.00
_cell_angle_beta 90.00
_cell_angle_gamma 90.00
_cell_formula_units_Z 4
_cell_length_a 11.379(3)
_cell_length_b 13.386(4)
_cell_length_c 25.904(8)
_cell_measurement_reflns_used 11407
_cell_measurement_temperature 173(2)
_cell_measurement_theta_max 27.5010
_cell_measurement_theta_min 2.3493
_cell_volume 3946(2)
_computing_cell_refinement 'Bruker XSCANS'
_computing_data_collection 'Bruker XSCANS'
_computing_data_reduction 'Bruker SHELXTL'
_computing_molecular_graphics 'Bruker SHELXTL'
_computing_publication_material 'Bruker SHELXTL'
_computing_structure_refinement 'SHELXL-97 (Sheldrick, 1997)'
_computing_structure_solution 'SHELXS-97 (Sheldrick, 1990)'
_diffrn_ambient_temperature 173(2)
_diffrn_detector_area_resol_mean none
_diffrn_measured_fraction_theta_full 0.988
_diffrn_measured_fraction_theta_max 0.988
_diffrn_measurement_device_type 'Bruker P4'
_diffrn_measurement_method '\w scans'
_diffrn_radiation_monochromator graphite
_diffrn_radiation_source 'fine-focus sealed tube'
_diffrn_radiation_type MoK\a
_diffrn_radiation_wavelength 0.71073
_diffrn_reflns_av_R_equivalents 0.0438
_diffrn_reflns_av_sigmaI/netI 0.0602
_diffrn_reflns_limit_h_max 14
_diffrn_reflns_limit_h_min -14
_diffrn_reflns_limit_k_max 17
_diffrn_reflns_limit_k_min -17
_diffrn_reflns_limit_l_max 33
_diffrn_reflns_limit_l_min -33
_diffrn_reflns_number 29672
_diffrn_reflns_theta_full 27.48
_diffrn_reflns_theta_max 27.48
_diffrn_reflns_theta_min 2.19
_diffrn_standards_decay_% none
_diffrn_standards_interval_count none
_diffrn_standards_interval_time none
_diffrn_standards_number none
_exptl_absorpt_coefficient_mu 0.892
_exptl_absorpt_correction_T_max 1.0000
_exptl_absorpt_correction_T_min 0.5554
_exptl_absorpt_correction_type multi-scan
_exptl_crystal_colour Red
_exptl_crystal_density_diffrn 1.240
_exptl_crystal_density_method 'not measured'
_exptl_crystal_description Prism
_exptl_crystal_F_000 1488
_exptl_crystal_size_max 0.20
_exptl_crystal_size_mid 0.16
_exptl_crystal_size_min 0.14
_refine_diff_density_max 2.514
_refine_diff_density_min -1.323
_refine_diff_density_rms 0.313
_refine_ls_abs_structure_details 'Flack H D (1983), Acta Cryst. A39, 876-881'
_refine_ls_abs_structure_Flack 0.00(2)
_refine_ls_extinction_method none
_refine_ls_goodness_of_fit_ref 1.056
_refine_ls_hydrogen_treatment none
_refine_ls_matrix_type full
_refine_ls_number_parameters 485
_refine_ls_number_reflns 8886
_refine_ls_number_restraints 2
_refine_ls_restrained_S_all 1.056
_refine_ls_R_factor_all 0.0743
_refine_ls_R_factor_gt 0.0671
_refine_ls_shift/su_max 0.003
_refine_ls_shift/su_mean 0.000
_refine_ls_structure_factor_coef Fsqd
_refine_ls_weighting_details 'calc w=1/[\s^2^(Fo^2^)+(0.1554P)^2^+2.0063P] where P=(Fo^2^+2Fc^2^)/3'
_refine_ls_weighting_scheme calc
_refine_ls_wR_factor_gt 0.1995
_refine_ls_wR_factor_ref 0.2176
_reflns_number_gt 8186
_reflns_number_total 8886
_reflns_threshold_expression >2sigma(I)
_cod_data_source_file c2jm33269h.txt
_cod_data_source_block 1_styreneoxide
_cod_depositor_comments
;
The following automatic conversions were performed:

'_symmetry_cell_setting' value 'Orthorhombic' changed to
'orthorhombic' according to
/home/saulius/struct/CIF-dictionaries/cif_core.dic dictionary named
'cif_core.dic' version 2.4.1 from
2010-06-29.

'_exptl_absorpt_correction_type' value 'Multi-scan'
changed to 'multi-scan' according to
/home/saulius/struct/CIF-dictionaries/cif_core.dic dictionary named
'cif_core.dic' version 2.4.1 from 2010-06-29.

Automatic conversion script
Id: cif_fix_values 1891 2012-01-12 08:04:46Z andrius 
;
_cod_original_cell_volume 3945(2)
_cod_original_sg_symbol_H-M P2(1)2(1)2(1)
_cod_database_code 7208427

loop_
_symmetry_equiv_pos_as_xyz
'x, y, z'
'-x+1/2, -y, z+1/2'
'x+1/2, -y+1/2, -z'
'-x, y+1/2, -z+1/2'

loop_
_atom_site_label
_atom_site_type_symbol
_atom_site_fract_x
_atom_site_fract_y
_atom_site_fract_z
_atom_site_U_iso_or_equiv
_atom_site_adp_type
_atom_site_occupancy
_atom_site_symmetry_multiplicity
_atom_site_calc_flag
_atom_site_refinement_flags
_atom_site_disorder_assembly
_atom_site_disorder_group
Co1 Co 0.84432(5) 0.44353(5) 0.42199(2) 0.01467(17) Uani 1 1 d . . .
Co2 Co 1.09813(5) 0.55392(5) 0.36133(2) 0.01449(17) Uani 1 1 d . . .
O1W O 0.9163(3) 0.5730(2) 0.38498(12) 0.0176(7) Uani 1 1 d . . .
H5B H 0.9112 0.6304 0.4090 0.021 Uiso 1 1 calc R . .
H5C H 0.8683 0.5890 0.3542 0.021 Uiso 1 1 calc R . .
O1 O 0.9715(3) 0.7305(3) 0.43667(16) 0.0294(8) Uani 1 1 d . . .
O2 O 1.7196(3) 0.6033(3) 0.33633(18) 0.0367(10) Uani 1 1 d . . .
O3 O 1.6985(3) 0.4510(3) 0.37352(13) 0.0198(7) Uani 1 1 d . . .
O4 O 1.1460(3) 0.6738(3) 0.40746(15) 0.0270(8) Uani 1 1 d . . .
O5 O 1.0744(3) 0.8495(3) 0.13257(13) 0.0209(7) Uani 1 1 d . . .
O6 O 0.9508(3) 0.9363(3) 0.18377(13) 0.0236(7) Uani 1 1 d . . .
O7 O 1.1407(3) 0.4535(3) 0.42034(14) 0.0262(8) Uani 1 1 d . . .
O8 O 0.9842(3) 0.4363(3) 0.47309(12) 0.0181(6) Uani 1 1 d . . .
N1 N 1.2657(4) 0.1820(3) 0.54101(17) 0.0236(9) Uani 1 1 d . . .
N2 N 1.0683(4) 0.6544(3) 0.29749(16) 0.0231(9) Uani 1 1 d . . .
N3 N 1.2575(4) 0.9579(3) 0.52323(17) 0.0240(9) Uani 1 1 d . . .
N4 N 1.2826(4) 0.5436(3) 0.34269(15) 0.0196(8) Uani 1 1 d . . .
C1 C 1.3400(5) 0.4556(4) 0.3466(2) 0.0238(10) Uani 1 1 d . . .
H1A H 1.2949 0.3959 0.3478 0.029 Uiso 1 1 calc R . .
C2 C 1.2886(7) 0.1982(7) 0.4909(3) 0.059(3) Uani 1 1 d . . .
H2A H 1.3447 0.1570 0.4740 0.071 Uiso 1 1 calc R . .
C3 C 1.0070(5) 0.7396(4) 0.3040(2) 0.0304(12) Uani 1 1 d . . .
H3A H 0.9746 0.7536 0.3370 0.036 Uiso 1 1 calc R . .
C4 C 1.2322(7) 0.2749(6) 0.4621(3) 0.049(2) Uani 1 1 d . . .
H4A H 1.2489 0.2848 0.4266 0.059 Uiso 1 1 calc R . .
C5 C 1.1382(5) 0.9504(5) 0.5224(2) 0.0297(11) Uani 1 1 d . . .
H5A H 1.0935 0.9976 0.5416 0.036 Uiso 1 1 calc R . .
C6 C 1.1424(5) 0.8134(4) 0.4647(2) 0.0258(11) Uani 1 1 d . . .
C7 C 1.0195(5) 0.8654(4) 0.17317(19) 0.0201(9) Uani 1 1 d . . .
C8 C 1.1505(5) 0.3354(4) 0.4883(2) 0.0273(11) Uani 1 1 d . . .
C9 C 0.9892(6) 0.8074(4) 0.2645(2) 0.0326(14) Uani 1 1 d . . .
H9A H 0.9457 0.8667 0.2709 0.039 Uiso 1 1 calc R . .
C10 C 1.1124(5) 0.6355(4) 0.25040(19) 0.0248(11) Uani 1 1 d . . .
H10A H 1.1547 0.5752 0.2450 0.030 Uiso 1 1 calc R . .
C11 C 1.3472(5) 0.6262(4) 0.3391(2) 0.0271(11) Uani 1 1 d . . .
H11A H 1.3083 0.6887 0.3362 0.033 Uiso 1 1 calc R . .
C12 C 1.2653(5) 0.8214(5) 0.4641(2) 0.0308(12) Uani 1 1 d . . .
H12A H 1.3113 0.7773 0.4437 0.037 Uiso 1 1 calc R . .
C13 C 1.1857(5) 0.2393(4) 0.5641(2) 0.0283(12) Uani 1 1 d . . .
H13A H 1.1693 0.2280 0.5996 0.034 Uiso 1 1 calc R . .
C14 C 1.0865(5) 0.4151(4) 0.45779(18) 0.0212(10) Uani 1 1 d . . .
C15 C 1.0338(5) 0.7898(4) 0.2165(2) 0.0253(11) Uani 1 1 d . . .
C16 C 1.0795(5) 0.7322(4) 0.4344(2) 0.0244(10) Uani 1 1 d . . .
C17 C 1.3191(5) 0.8955(4) 0.4941(2) 0.0265(11) Uani 1 1 d . . .
H17A H 1.4023 0.9013 0.4935 0.032 Uiso 1 1 calc R . .
C18 C 1.1248(5) 0.3155(4) 0.5387(2) 0.0291(12) Uani 1 1 d . . .
H18A H 1.0662 0.3529 0.5563 0.035 Uiso 1 1 calc R . .
C19 C 1.0789(5) 0.8773(4) 0.4949(2) 0.0309(12) Uani 1 1 d . . .
H19A H 0.9958 0.8717 0.4970 0.037 Uiso 1 1 calc R . .
C20 C 1.0981(6) 0.7021(4) 0.2087(2) 0.0310(13) Uani 1 1 d . . .
H20A H 1.1315 0.6876 0.1759 0.037 Uiso 1 1 calc R . .
C21 C 1.4709(5) 0.6243(4) 0.3394(2) 0.0278(11) Uani 1 1 d . . .
H21A H 1.5149 0.6843 0.3360 0.033 Uiso 1 1 calc R . .
C22 C 1.4587(5) 0.4483(4) 0.34897(19) 0.0261(10) Uani 1 1 d . . .
H22A H 1.4950 0.3850 0.3535 0.031 Uiso 1 1 calc R . .
C23 C 1.5269(4) 0.5337(4) 0.34475(18) 0.0220(10) Uani 1 1 d . . .
C24 C 1.6586(5) 0.5302(4) 0.35149(19) 0.0227(10) Uani 1 1 d . . .
C25 C 1.338(3) 0.439(3) 0.1282(12) 0.124(10) Uiso 0.50 1 d PD A 1
C27 C 1.4511(16) 0.4350(15) 0.1585(7) 0.064(5) Uani 0.50 1 d P A 1
C28 C 1.4606(17) 0.3959(15) 0.2039(8) 0.063(5) Uani 0.50 1 d P A 1
C30 C 1.6758(16) 0.3941(17) 0.1990(9) 0.075(6) Uani 0.50 1 d P A 1
C31 C 1.662(3) 0.429(3) 0.1451(8) 0.115(12) Uani 0.50 1 d P A 1
C32 C 1.535(3) 0.4559(17) 0.1248(8) 0.098(9) Uani 0.50 1 d P A 1
O9 O 1.2265(14) 0.4455(13) 0.1675(6) 0.087(4) Uiso 0.50 1 d PD A 1
C33 C 1.441(2) 0.3460(14) 0.2366(8) 0.072(6) Uani 0.50 1 d P A 2
C34 C 1.4057(15) 0.2548(18) 0.2697(7) 0.071(6) Uani 0.50 1 d P A 2
C35 C 1.461(3) 0.176(2) 0.2977(7) 0.119(13) Uani 0.50 1 d P A 2
C36 C 1.6022(19) 0.2220(17) 0.2935(9) 0.089(8) Uani 0.50 1 d P A 2
C37 C 1.6388(19) 0.3059(13) 0.2610(6) 0.062(5) Uani 0.50 1 d P A 2
C38 C 1.2655(17) 0.2494(14) 0.2746(8) 0.068(5) Uani 0.50 1 d PD A 2
C39 C 1.2253(16) 0.1316(17) 0.2794(7) 0.094(9) Uani 0.50 1 d PD A 2
O10 O 1.2276(12) 0.2087(10) 0.3236(5) 0.070(3) Uiso 0.50 1 d P A 2
C29 C 1.5659(12) 0.3658(8) 0.2283(4) 0.078(3) Uani 1 1 d . . .
C26 C 1.242(3) 0.356(2) 0.1351(12) 0.101(9) Uiso 0.50 1 d P . .

loop_
_atom_site_aniso_label
_atom_site_aniso_U_11
_atom_site_aniso_U_22
_atom_site_aniso_U_33
_atom_site_aniso_U_23
_atom_site_aniso_U_13
_atom_site_aniso_U_12
Co1 0.0123(3) 0.0171(3) 0.0147(3) 0.0004(2) 0.0012(2) 0.0006(2)
Co2 0.0112(3) 0.0169(3) 0.0153(3) 0.0011(2) -0.0018(2) -0.0010(2)
O1W 0.0140(17) 0.0192(16) 0.0196(15) -0.0021(12) 0.0004(12) 0.0025(13)
O1 0.0191(19) 0.032(2) 0.037(2) -0.0088(16) 0.0013(16) -0.0083(15)
O2 0.016(2) 0.039(2) 0.055(3) 0.024(2) -0.0032(18) -0.0042(17)
O3 0.0123(16) 0.0229(16) 0.0244(16) 0.0006(14) -0.0046(12) 0.0008(14)
O4 0.0185(18) 0.0293(19) 0.0332(19) -0.0135(15) -0.0045(15) -0.0049(16)
O5 0.0214(19) 0.0219(16) 0.0194(16) 0.0055(12) 0.0058(13) -0.0003(14)
O6 0.0228(18) 0.0237(18) 0.0244(17) 0.0103(14) 0.0010(13) 0.0025(15)
O7 0.0154(17) 0.037(2) 0.0264(18) 0.0149(16) 0.0039(14) 0.0040(15)
O8 0.0168(16) 0.0211(16) 0.0163(14) 0.0016(12) -0.0006(12) 0.0024(13)
N1 0.020(2) 0.026(2) 0.025(2) 0.0061(17) -0.0006(17) 0.0076(17)
N2 0.023(2) 0.025(2) 0.0215(19) 0.0066(16) 0.0034(16) 0.0036(17)
N3 0.020(2) 0.025(2) 0.027(2) -0.0031(17) -0.0037(17) -0.0012(17)
N4 0.0098(18) 0.026(2) 0.0228(19) 0.0033(16) -0.0034(14) -0.0036(16)
C1 0.017(2) 0.022(2) 0.032(2) 0.0031(19) 0.0019(19) 0.000(2)
C2 0.060(5) 0.080(5) 0.038(4) 0.031(4) 0.021(3) 0.052(4)
C3 0.035(3) 0.031(3) 0.025(3) 0.009(2) 0.012(2) 0.015(2)
C4 0.044(4) 0.066(5) 0.037(3) 0.032(3) 0.022(3) 0.034(4)
C5 0.018(3) 0.035(3) 0.036(3) -0.015(2) 0.001(2) -0.006(2)
C6 0.022(3) 0.028(3) 0.027(2) -0.0053(19) -0.003(2) -0.010(2)
C7 0.019(2) 0.022(2) 0.020(2) 0.0030(17) 0.0041(18) 0.0008(18)
C8 0.016(3) 0.034(3) 0.032(3) 0.013(2) 0.001(2) 0.004(2)
C9 0.038(3) 0.025(3) 0.034(3) 0.010(2) 0.013(3) 0.018(2)
C10 0.027(3) 0.026(2) 0.022(2) 0.0018(18) 0.006(2) 0.007(2)
C11 0.018(3) 0.024(2) 0.039(3) 0.011(2) 0.001(2) -0.002(2)
C12 0.020(3) 0.043(3) 0.029(3) -0.017(2) 0.001(2) -0.008(2)
C13 0.029(3) 0.034(3) 0.022(2) 0.005(2) 0.004(2) 0.018(2)
C14 0.016(2) 0.028(2) 0.020(2) 0.0061(17) -0.0027(18) 0.0007(19)
C15 0.027(3) 0.026(3) 0.023(2) 0.0045(19) 0.003(2) 0.008(2)
C16 0.025(3) 0.021(2) 0.026(2) -0.0063(18) -0.005(2) -0.004(2)
C17 0.016(3) 0.033(3) 0.031(3) -0.012(2) -0.001(2) -0.007(2)
C18 0.033(3) 0.029(3) 0.025(3) 0.003(2) 0.003(2) 0.009(2)
C19 0.023(3) 0.042(3) 0.028(3) -0.011(2) -0.007(2) -0.009(2)
C20 0.037(3) 0.036(3) 0.020(2) 0.009(2) 0.007(2) 0.018(3)
C21 0.021(3) 0.027(3) 0.035(3) 0.011(2) 0.001(2) -0.001(2)
C22 0.026(3) 0.025(2) 0.028(2) 0.002(2) 0.0004(19) 0.000(2)
C23 0.012(2) 0.036(3) 0.019(2) 0.0054(18) 0.0002(17) -0.0021(19)
C24 0.011(2) 0.034(3) 0.023(2) 0.0085(18) 0.0012(19) 0.0038(19)
C27 0.059(10) 0.068(11) 0.064(10) -0.020(9) 0.017(8) -0.036(9)
C28 0.057(11) 0.062(11) 0.072(12) -0.021(10) 0.016(9) -0.004(8)
C30 0.036(9) 0.083(14) 0.107(16) -0.032(12) -0.004(10) 0.004(9)
C31 0.092(18) 0.20(4) 0.053(11) -0.029(17) 0.014(11) 0.05(2)
C32 0.18(3) 0.059(12) 0.056(11) -0.020(9) 0.007(15) -0.006(15)
C33 0.112(19) 0.048(10) 0.057(10) -0.023(8) -0.005(11) 0.008(11)
C34 0.035(8) 0.119(17) 0.061(10) -0.048(11) 0.020(7) -0.028(10)
C35 0.14(2) 0.18(3) 0.030(8) -0.027(12) -0.009(11) 0.11(2)
C36 0.066(12) 0.095(15) 0.105(16) -0.060(13) 0.048(12) -0.030(11)
C37 0.082(13) 0.054(9) 0.050(9) -0.005(7) -0.004(8) 0.030(9)
C38 0.067(12) 0.068(12) 0.067(11) 0.001(9) 0.001(10) 0.006(10)
C39 0.038(10) 0.20(3) 0.042(9) -0.036(12) -0.003(7) -0.036(13)
C29 0.092(9) 0.067(6) 0.075(7) -0.024(5) -0.012(6) 0.005(6)

loop_
_atom_type_symbol
_atom_type_description
_atom_type_scat_dispersion_real
_atom_type_scat_dispersion_imag
_atom_type_scat_source
C C 0.0033 0.0016 'International Tables Vol C Tables 4.2.6.8 and 6.1.1.4'
H H 0.0000 0.0000 'International Tables Vol C Tables 4.2.6.8 and 6.1.1.4'
N N 0.0061 0.0033 'International Tables Vol C Tables 4.2.6.8 and 6.1.1.4'
O O 0.0106 0.0060 'International Tables Vol C Tables 4.2.6.8 and 6.1.1.4'
Co Co 0.3494 0.9721 'International Tables Vol C Tables 4.2.6.8 and 6.1.1.4'

loop_
_geom_angle_atom_site_label_1
_geom_angle_atom_site_label_2
_geom_angle_atom_site_label_3
_geom_angle
_geom_angle_site_symmetry_1
_geom_angle_site_symmetry_3
O8 Co1 O3 177.36(13) . 1_455
O8 Co1 O5 93.64(14) . 4_745
O3 Co1 O5 88.51(14) 1_455 4_745
O8 Co1 N1 89.89(16) . 3_456
O3 Co1 N1 88.55(16) 1_455 3_456
O5 Co1 N1 90.86(16) 4_745 3_456
O8 Co1 O1W 91.72(13) . .
O3 Co1 O1W 89.78(13) 1_455 .
O5 Co1 O1W 90.87(14) 4_745 .
N1 Co1 O1W 177.56(16) 3_456 .
O8 Co1 N3 87.75(15) . 3_466
O3 Co1 N3 90.11(15) 1_455 3_466
O5 Co1 N3 178.51(16) 4_745 3_466
N1 Co1 N3 89.67(18) 3_456 3_466
O1W Co1 N3 88.56(15) . 3_466
O6 Co2 O4 179.39(16) 4_745 .
O6 Co2 O7 89.20(16) 4_745 .
O4 Co2 O7 90.87(17) . .
O6 Co2 N4 95.02(15) 4_745 .
O4 Co2 N4 85.58(16) . .
O7 Co2 N4 84.09(15) . .
O6 Co2 N2 89.94(17) 4_745 .
O4 Co2 N2 90.05(17) . .
O7 Co2 N2 175.16(16) . .
N4 Co2 N2 91.24(16) . .
O6 Co2 O1W 89.57(14) 4_745 .
O4 Co2 O1W 89.82(14) . .
O7 Co2 O1W 95.16(13) . .
N4 Co2 O1W 175.33(15) . .
N2 Co2 O1W 89.60(15) . .
Co1 O1W Co2 113.27(14) . .
Co1 O1W H5B 108.9 . .
Co2 O1W H5B 108.9 . .
Co1 O1W H5C 108.9 . .
Co2 O1W H5C 108.9 . .
H5B O1W H5C 107.7 . .
C24 O3 Co1 126.0(3) . 1_655
C16 O4 Co2 128.7(3) . .
C7 O5 Co1 133.4(3) . 4_755
C7 O6 Co2 128.8(3) . 4_755
C14 O7 Co2 135.3(3) . .
C14 O8 Co1 121.2(3) . .
C13 N1 C2 118.3(5) . .
C13 N1 Co1 122.6(4) . 3_556
C2 N1 Co1 118.8(4) . 3_556
C3 N2 C10 117.8(4) . .
C3 N2 Co2 120.9(4) . .
C10 N2 Co2 121.3(3) . .
C17 N3 C5 118.2(5) . .
C17 N3 Co1 120.8(4) . 3_566
C5 N3 Co1 120.5(4) . 3_566
C11 N4 C1 117.6(4) . .
C11 N4 Co2 120.0(4) . .
C1 N4 Co2 120.6(3) . .
N4 C1 C22 123.2(5) . .
N4 C1 H1A 118.4 . .
C22 C1 H1A 118.4 . .
N1 C2 C4 122.5(6) . .
N1 C2 H2A 118.8 . .
C4 C2 H2A 118.8 . .
N2 C3 C9 122.6(5) . .
N2 C3 H3A 118.7 . .
C9 C3 H3A 118.7 . .
C8 C4 C2 117.5(6) . .
C8 C4 H4A 121.3 . .
C2 C4 H4A 121.3 . .
N3 C5 C19 123.0(5) . .
N3 C5 H5A 118.5 . .
C19 C5 H5A 118.5 . .
C19 C6 C12 119.1(5) . .
C19 C6 C16 119.6(5) . .
C12 C6 C16 121.2(5) . .
O5 C7 O6 128.7(4) . .
O5 C7 C15 117.3(4) . .
O6 C7 C15 114.0(4) . .
C18 C8 C4 119.3(5) . .
C18 C8 C14 122.3(5) . .
C4 C8 C14 118.2(5) . .
C15 C9 C3 120.5(5) . .
C15 C9 H9A 119.8 . .
C3 C9 H9A 119.8 . .
N2 C10 C20 122.3(5) . .
N2 C10 H10A 118.8 . .
C20 C10 H10A 118.8 . .
N4 C11 C21 122.5(5) . .
N4 C11 H11A 118.8 . .
C21 C11 H11A 118.8 . .
C17 C12 C6 118.9(5) . .
C17 C12 H12A 120.5 . .
C6 C12 H12A 120.5 . .
N1 C13 C18 123.1(5) . .
N1 C13 H13A 118.5 . .
C18 C13 H13A 118.4 . .
O7 C14 O8 127.1(5) . .
O7 C14 C8 116.9(5) . .
O8 C14 C8 116.0(4) . .
C9 C15 C20 118.2(5) . .
C9 C15 C7 121.3(5) . .
C20 C15 C7 120.5(5) . .
O1 C16 O4 126.8(5) . .
O1 C16 C6 117.3(5) . .
O4 C16 C6 115.8(5) . .
N3 C17 C12 122.0(5) . .
N3 C17 H17A 119.0 . .
C12 C17 H17A 119.0 . .
C8 C18 C13 119.2(5) . .
C8 C18 H18A 120.4 . .
C13 C18 H18A 120.4 . .
C6 C19 C5 118.6(5) . .
C6 C19 H19A 120.7 . .
C5 C19 H19A 120.7 . .
C15 C20 C10 118.7(5) . .
C15 C20 H20A 120.7 . .
C10 C20 H20A 120.7 . .
C23 C21 C11 118.6(5) . .
C23 C21 H21A 120.7 . .
C11 C21 H21A 120.7 . .
C1 C22 C23 119.7(5) . .
C1 C22 H22A 120.2 . .
C23 C22 H22A 120.2 . .
C21 C23 C22 118.4(5) . .
C21 C23 C24 119.9(5) . .
C22 C23 C24 121.4(5) . .
O2 C24 O3 125.7(5) . .
O2 C24 C23 119.1(5) . .
O3 C24 C23 115.3(4) . .
C27 C25 C26 120(3) . .
C27 C25 O9 110(2) . .
C26 C25 O9 55.1(15) . .
C28 C27 C32 129(2) . .
C28 C27 C25 124.1(18) . .
C32 C27 C25 105(2) . .
C27 C28 C29 126.4(18) . .
C31 C30 C29 117.9(19) . .
C30 C31 C32 119(2) . .
C27 C32 C31 113(2) . .
C26 O9 C25 60.5(19) . .
C29 C33 C34 118.5(18) . .
C35 C34 C33 139(2) . .
C35 C34 C38 111(2) . .
C33 C34 C38 110(2) . .
C34 C35 C36 96(2) . .
C37 C36 C35 125(2) . .
C29 C37 C36 127(2) . .
O10 C38 C34 112.6(17) . .
O10 C38 C39 59.4(11) . .
C34 C38 C39 109.1(15) . .
O10 C39 C38 53.9(11) . .
C38 O10 C39 66.7(9) . .
C28 C29 C37 156.3(17) . .
C28 C29 C33 45.0(11) . .
C37 C29 C33 112.0(16) . .
C28 C29 C30 113.9(15) . .
C37 C29 C30 87.6(15) . .
C33 C29 C30 157.5(16) . .
C25 C26 O9 64.4(16) . .

loop_
_geom_bond_atom_site_label_1
_geom_bond_atom_site_label_2
_geom_bond_distance
_geom_bond_site_symmetry_2
Co1 O8 2.072(3) .
Co1 O3 2.083(3) 1_455
Co1 O5 2.106(3) 4_745
Co1 N1 2.131(4) 3_456
Co1 O1W 2.143(3) .
Co1 N3 2.175(4) 3_466
Co2 O6 2.037(4) 4_745
Co2 O4 2.074(4) .
Co2 O7 2.092(4) .
Co2 N4 2.158(4) .
Co2 N2 2.158(4) .
Co2 O1W 2.172(3) .
O1W H5B 0.9900 .
O1W H5C 0.9900 .
O1 C16 1.230(7) .
O2 C24 1.262(6) .
O3 C24 1.286(6) .
O3 Co1 2.083(3) 1_655
O4 C16 1.293(7) .
O5 C7 1.242(6) .
O5 Co1 2.106(3) 4_755
O6 C7 1.261(6) .
O6 Co2 2.037(3) 4_755
O7 C14 1.259(6) .
O8 C14 1.261(6) .
N1 C13 1.333(7) .
N1 C2 1.341(8) .
N1 Co1 2.131(4) 3_556
N2 C3 1.348(7) .
N2 C10 1.343(6) .
N3 C17 1.326(7) .
N3 C5 1.361(7) .
N3 Co1 2.175(4) 3_566
N4 C11 1.331(7) .
N4 C1 1.350(7) .
C1 C22 1.356(8) .
C1 H1A 0.9500 .
C2 C4 1.422(8) .
C2 H2A 0.9500 .
C3 C9 1.382(7) .
C3 H3A 0.9500 .
C4 C8 1.407(9) .
C4 H4A 0.9500 .
C5 C19 1.387(7) .
C5 H5A 0.9500 .
C6 C19 1.366(8) .
C6 C12 1.403(8) .
C6 C16 1.520(7) .
C7 C15 1.520(7) .
C8 C18 1.364(7) .
C8 C14 1.515(7) .
C9 C15 1.364(8) .
C9 H9A 0.9500 .
C10 C20 1.410(7) .
C10 H10A 0.9500 .
C11 C21 1.408(8) .
C11 H11A 0.9500 .
C12 C17 1.401(7) .
C12 H12A 0.9500 .
C13 C18 1.398(7) .
C13 H13A 0.9500 .
C15 C20 1.399(7) .
C17 H17A 0.9500 .
C18 H18A 0.9500 .
C19 H19A 0.9500 .
C20 H20A 0.9500 .
C21 C23 1.376(8) .
C21 H21A 0.9500 .
C22 C23 1.386(8) .
C22 H22A 0.9500 .
C23 C24 1.510(7) .
C25 C27 1.51(4) .
C25 C26 1.57(5) .
C25 O9 1.626(18) .
C27 C28 1.29(3) .
C27 C32 1.32(3) .
C28 C29 1.41(2) .
C30 C31 1.48(3) .
C30 C29 1.51(3) .
C31 C32 1.58(4) .
O9 C26 1.48(4) .
C33 C29 1.46(3) .
C33 C34 1.54(3) .
C34 C35 1.43(3) .
C34 C38 1.60(3) .
C35 C36 1.73(4) .
C36 C37 1.46(3) .
C37 C29 1.43(2) .
C38 O10 1.45(2) .
C38 C39 1.645(18) .
C39 O10 1.54(2) .
